data_2210320
loop_
_publ_author_name
'Yathirajan, H. S.'
'Sarojini, B. K.'
'Narayana, B.'
'Bindya, S.'
'Bolte, Michael'

_publ_section_title
;
 1-(2,4-Dichloro-5-fluorophenyl)-3-(3,4-dimethoxyphenyl)prop-2-en-1-one
;
_journal_coeditor_code LH2145
_journal_issue 9
_journal_name_full 'Acta Crystallographica Section E'
_journal_page_first o3631
_journal_page_last o3632
_journal_paper_doi 10.1107/S160053680602770X
_journal_volume 62
_journal_year 2006
_chemical_formula_iupac 'C17 H13 Cl2 F O3'
_chemical_formula_moiety 'C17 H13 Cl2 F O3'
_chemical_formula_sum 'C17 H13 Cl2 F O3'
_chemical_formula_weight 355.17
_chemical_name_systematic
;
1-(2,4-Dichloro-5-fluorophenyl)-3-(3,4-dimethoxyphenyl)prop-2-en-1-one
;
_space_group_IT_number 14
_symmetry_cell_setting monoclinic
_symmetry_space_group_name_Hall '-P 2ybc'
_symmetry_space_group_name_H-M 'P 1 21/c 1'
_atom_sites_solution_hydrogens geom
_atom_sites_solution_primary direct
_atom_sites_solution_secondary difmap
_audit_creation_method SHELXL97
_cell_angle_alpha 90.00
_cell_angle_beta 98.173(6)
_cell_angle_gamma 90.00
_cell_formula_units_Z 4
_cell_length_a 6.8572(5)
_cell_length_b 16.7211(11)
_cell_length_c 13.9299(12)
_cell_measurement_reflns_used 11877
_cell_measurement_temperature 173(2)
_cell_measurement_theta_max 25.8
_cell_measurement_theta_min 3.7
_cell_volume 1581.0(2)
_computing_cell_refinement X-AREA
_computing_data_collection 'X-AREA (Stoe & Cie, 2001)'
_computing_data_reduction X-AREA
_computing_molecular_graphics 'PLATON (Spek, 2003)'
_computing_publication_material 'SHELXL97 and PLATON'
_computing_structure_refinement 'SHELXL97 (Sheldrick, 1997)'
_computing_structure_solution 'SHELXS97 (Sheldrick, 1997)'
_diffrn_ambient_temperature 173(2)
_diffrn_measured_fraction_theta_full 0.996
_diffrn_measured_fraction_theta_max 0.988
_diffrn_measurement_device_type 'Stoe IPDS II two-circle'
_diffrn_measurement_method \w
_diffrn_radiation_monochromator graphite
_diffrn_radiation_source 'fine-focus sealed tube'
_diffrn_radiation_type MoK\a
_diffrn_radiation_wavelength 0.71073
_diffrn_reflns_av_R_equivalents 0.0301
_diffrn_reflns_av_sigmaI/netI 0.0195
_diffrn_reflns_limit_h_max 8
_diffrn_reflns_limit_h_min -8
_diffrn_reflns_limit_k_max 20
_diffrn_reflns_limit_k_min -20
_diffrn_reflns_limit_l_max 14
_diffrn_reflns_limit_l_min -16
_diffrn_reflns_number 11672
_diffrn_reflns_theta_full 25.00
_diffrn_reflns_theta_max 25.61
_diffrn_reflns_theta_min 3.73
_diffrn_standards_number 0
_exptl_absorpt_coefficient_mu 0.432
_exptl_absorpt_correction_T_max 0.8359
_exptl_absorpt_correction_T_min 0.8194
_exptl_absorpt_correction_type multi-scan
_exptl_absorpt_process_details '(MULABS; Spek, 2003; Blessing, 1995)'
_exptl_crystal_colour colourless
_exptl_crystal_density_diffrn 1.492
_exptl_crystal_density_method 'not measured'
_exptl_crystal_description block
_exptl_crystal_F_000 728
_exptl_crystal_size_max 0.48
_exptl_crystal_size_mid 0.46
_exptl_crystal_size_min 0.43
_refine_diff_density_max 0.250
_refine_diff_density_min -0.268
_refine_ls_extinction_coef 0.0178(15)
_refine_ls_extinction_expression Fc^*^=kFc[1+0.001xFc^2^\l^3^/sin(2\q)]^-1/4^
_refine_ls_extinction_method 'SHELXL97 (Sheldrick, 1997)'
_refine_ls_goodness_of_fit_ref 1.055
_refine_ls_hydrogen_treatment constr
_refine_ls_matrix_type full
_refine_ls_number_parameters 211
_refine_ls_number_reflns 2940
_refine_ls_number_restraints 0
_refine_ls_restrained_S_all 1.055
_refine_ls_R_factor_all 0.0320
_refine_ls_R_factor_gt 0.0295
_refine_ls_shift/su_max 0.001
_refine_ls_shift/su_mean 0.000
_refine_ls_structure_factor_coef Fsqd
_refine_ls_weighting_details 'calc w = 1/[\s^2^(Fo^2^)+(0.0405P)^2^+0.6433P] where P=(Fo^2^+2Fc^2^)/3'
_refine_ls_weighting_scheme calc
_refine_ls_wR_factor_gt 0.0764
_refine_ls_wR_factor_ref 0.0780
_reflns_number_gt 2728
_reflns_number_total 2940
_reflns_threshold_expression I>2\s(I)
_cod_data_source_file lh2145.cif
_cod_data_source_block I
_cod_depositor_comments
;
The following automatic conversions were performed:
'_symmetry_cell_setting' value 'Monoclinic' changed to 'monoclinic'
according to '/home/saulius/struct/CIF-dictionaries/cif_core.dic'
dictionary named 'cif_core.dic' version 2.4.1 from 2010-06-29.

Automatic conversion script
Id: cif_fix_enum 1527 2010-12-29 10:47:43Z saulius 

The following automatic conversions were performed:

'_symmetry_cell_setting' value 'Monoclinic' changed to 'monoclinic'
according to /home/saulius/struct/CIF-dictionaries/cif_core.dic
dictionary named 'cif_core.dic' version 2.4.1 from 2010-06-29.

Automatic conversion script
Id: cif_fix_values 1715 2011-07-08 13:25:40Z adriana 
;
_cod_original_sg_symbol_H-M 'P 21/c'
_cod_database_code 2210320
_cod_database_fobs_code 2210320

loop_
_symmetry_equiv_pos_as_xyz
'x, y, z'
'-x, y+1/2, -z+1/2'
'-x, -y, -z'
'x, -y-1/2, z-1/2'

loop_
_atom_site_type_symbol
_atom_site_label
_atom_site_fract_x
_atom_site_fract_y
_atom_site_fract_z
_atom_site_U_iso_or_equiv
_atom_site_adp_type
_atom_site_calc_flag
_atom_site_refinement_flags
_atom_site_occupancy
O O1 0.6296(2) 0.77074(6) 0.28042(8) 0.0381(3) Uani d . 1
C C1 0.6169(2) 0.69789(8) 0.27130(10) 0.0231(3) Uani d . 1
C C2 0.6617(2) 0.64396(8) 0.35428(10) 0.0227(3) Uani d . 1
H H2 0.6880 0.6671 0.4171 0.027 Uiso calc R 1
C C3 0.66825(19) 0.56360(8) 0.34741(10) 0.0209(3) Uani d . 1
H H3 0.6387 0.5419 0.2840 0.025 Uiso calc R 1
C C11 0.5477(2) 0.66259(8) 0.17172(9) 0.0202(3) Uani d . 1
C C12 0.6519(2) 0.67201(8) 0.09323(10) 0.0220(3) Uani d . 1
Cl Cl12 0.87494(6) 0.72414(3) 0.10673(3) 0.03626(14) Uani d . 1
C C13 0.5843(2) 0.64029(8) 0.00189(10) 0.0251(3) Uani d . 1
H H13 0.6581 0.6469 -0.0504 0.030 Uiso calc R 1
C C14 0.4066(2) 0.59884(8) -0.01101(10) 0.0247(3) Uani d . 1
Cl Cl14 0.31409(7) 0.55880(2) -0.12331(3) 0.03771(14) Uani d . 1
C C15 0.3011(2) 0.59011(9) 0.06595(11) 0.0271(3) Uani d . 1
F F15 0.12876(16) 0.55009(6) 0.05296(8) 0.0459(3) Uani d . 1
C C16 0.3693(2) 0.62082(8) 0.15687(10) 0.0248(3) Uani d . 1
H H16 0.2953 0.6135 0.2089 0.030 Uiso calc R 1
C C21 0.71543(18) 0.50595(8) 0.42613(10) 0.0192(3) Uani d . 1
C C22 0.76240(19) 0.52988(8) 0.52448(10) 0.0189(3) Uani d . 1
H H22 0.7641 0.5851 0.5406 0.023 Uiso calc R 1
C C23 0.80558(18) 0.47377(8) 0.59676(10) 0.0184(3) Uani d . 1
C C24 0.80408(18) 0.39091(8) 0.57349(10) 0.0189(3) Uani d . 1
C C25 0.7561(2) 0.36685(8) 0.47734(10) 0.0218(3) Uani d . 1
H H25 0.7527 0.3116 0.4613 0.026 Uiso calc R 1
C C26 0.71280(19) 0.42423(8) 0.40452(10) 0.0222(3) Uani d . 1
H H26 0.6810 0.4074 0.3390 0.027 Uiso calc R 1
O O27 0.85085(15) 0.49003(6) 0.69379(7) 0.0241(2) Uani d . 1
C C27 0.8323(2) 0.57144(8) 0.72334(11) 0.0275(3) Uani d . 1
H H27A 0.9285 0.6046 0.6959 0.041 Uiso calc R 1
H H27B 0.8568 0.5747 0.7943 0.041 Uiso calc R 1
H H27C 0.6990 0.5907 0.7001 0.041 Uiso calc R 1
O O28 0.84959(15) 0.34136(6) 0.65125(7) 0.0236(2) Uani d . 1
C C28 0.8443(3) 0.25682(8) 0.63327(12) 0.0311(3) Uani d . 1
H H28A 0.7119 0.2414 0.6030 0.047 Uiso calc R 1
H H28B 0.8775 0.2281 0.6947 0.047 Uiso calc R 1
H H28C 0.9400 0.2433 0.5898 0.047 Uiso calc R 1

loop_
_atom_site_aniso_label
_atom_site_aniso_U_11
_atom_site_aniso_U_22
_atom_site_aniso_U_33
_atom_site_aniso_U_12
_atom_site_aniso_U_13
_atom_site_aniso_U_23
O1 0.0688(8) 0.0230(6) 0.0234(6) -0.0100(5) 0.0094(5) -0.0022(4)
C1 0.0278(7) 0.0249(7) 0.0175(7) -0.0050(5) 0.0063(5) -0.0012(5)
C2 0.0255(7) 0.0281(7) 0.0143(6) -0.0043(5) 0.0026(5) -0.0009(5)
C3 0.0184(6) 0.0291(7) 0.0155(6) -0.0011(5) 0.0033(5) -0.0019(5)
C11 0.0267(7) 0.0181(6) 0.0157(6) 0.0008(5) 0.0023(5) 0.0022(5)
C12 0.0252(7) 0.0219(7) 0.0190(7) 0.0008(5) 0.0037(5) 0.0028(5)
Cl12 0.0319(2) 0.0480(3) 0.0309(2) -0.01281(16) 0.01128(16) -0.00367(16)
C13 0.0348(8) 0.0250(7) 0.0164(7) 0.0058(6) 0.0069(6) 0.0025(5)
C14 0.0374(8) 0.0192(6) 0.0153(7) 0.0064(6) -0.0042(6) -0.0006(5)
Cl14 0.0590(3) 0.0301(2) 0.0196(2) 0.00643(17) -0.00987(17) -0.00625(14)
C15 0.0285(7) 0.0243(7) 0.0269(8) -0.0038(6) -0.0020(6) -0.0013(6)
F15 0.0404(6) 0.0536(6) 0.0419(6) -0.0224(5) -0.0002(5) -0.0099(5)
C16 0.0286(7) 0.0258(7) 0.0206(7) -0.0032(6) 0.0059(6) 0.0010(6)
C21 0.0149(6) 0.0253(7) 0.0178(6) -0.0010(5) 0.0039(5) -0.0009(5)
C22 0.0177(6) 0.0208(6) 0.0184(7) -0.0012(5) 0.0034(5) -0.0015(5)
C23 0.0174(6) 0.0231(6) 0.0153(6) -0.0024(5) 0.0041(5) -0.0030(5)
C24 0.0169(6) 0.0212(6) 0.0193(7) -0.0009(5) 0.0048(5) 0.0006(5)
C25 0.0226(6) 0.0211(6) 0.0222(7) -0.0004(5) 0.0046(5) -0.0052(5)
C26 0.0215(6) 0.0277(7) 0.0173(7) 0.0000(5) 0.0029(5) -0.0052(5)
O27 0.0368(6) 0.0206(5) 0.0144(5) -0.0010(4) 0.0026(4) -0.0022(4)
C27 0.0378(8) 0.0228(7) 0.0213(7) -0.0004(6) 0.0017(6) -0.0066(6)
O28 0.0322(5) 0.0181(5) 0.0203(5) -0.0010(4) 0.0033(4) -0.0001(4)
C28 0.0433(9) 0.0178(7) 0.0310(8) -0.0004(6) 0.0010(7) 0.0001(6)

loop_
_atom_type_symbol
_atom_type_description
_atom_type_scat_dispersion_real
_atom_type_scat_dispersion_imag
_atom_type_scat_source
C C 0.0033 0.0016 'International Tables Vol C Tables 4.2.6.8 and 6.1.1.4'
H H 0.0000 0.0000 'International Tables Vol C Tables 4.2.6.8 and 6.1.1.4'
Cl Cl 0.1484 0.1585 'International Tables Vol C Tables 4.2.6.8 and 6.1.1.4'
F F 0.0171 0.0103 'International Tables Vol C Tables 4.2.6.8 and 6.1.1.4'
O O 0.0106 0.0060 'International Tables Vol C Tables 4.2.6.8 and 6.1.1.4'

loop_
_geom_angle_atom_site_label_1
_geom_angle_atom_site_label_2
_geom_angle_atom_site_label_3
_geom_angle
O1 C1 C2 121.74(13)
O1 C1 C11 119.24(13)
C2 C1 C11 119.00(12)
C3 C2 C1 124.28(13)
C3 C2 H2 117.9
C1 C2 H2 117.9
C2 C3 C21 127.60(13)
C2 C3 H3 116.2
C21 C3 H3 116.2
C12 C11 C16 118.33(13)
C12 C11 C1 122.81(12)
C16 C11 C1 118.83(12)
C13 C12 C11 121.99(13)
C13 C12 Cl12 117.39(11)
C11 C12 Cl12 120.62(11)
C14 C13 C12 118.59(13)
C14 C13 H13 120.7
C12 C13 H13 120.7
C15 C14 C13 119.82(13)
C15 C14 Cl14 119.53(12)
C13 C14 Cl14 120.65(11)
F15 C15 C14 119.56(13)
F15 C15 C16 118.86(14)
C14 C15 C16 121.58(13)
C15 C16 C11 119.67(13)
C15 C16 H16 120.2
C11 C16 H16 120.2
C26 C21 C22 118.50(12)
C26 C21 C3 119.23(12)
C22 C21 C3 122.28(12)
C23 C22 C21 120.62(12)
C23 C22 H22 119.7
C21 C22 H22 119.7
O27 C23 C22 125.51(12)
O27 C23 C24 114.29(12)
C22 C23 C24 120.20(12)
O28 C24 C25 125.76(12)
O28 C24 C23 114.65(11)
C25 C24 C23 119.59(12)
C24 C25 C26 119.78(12)
C24 C25 H25 120.1
C26 C25 H25 120.1
C25 C26 C21 121.32(12)
C25 C26 H26 119.3
C21 C26 H26 119.3
C23 O27 C27 117.06(11)
O27 C27 H27A 109.5
O27 C27 H27B 109.5
H27A C27 H27B 109.5
O27 C27 H27C 109.5
H27A C27 H27C 109.5
H27B C27 H27C 109.5
C24 O28 C28 117.54(11)
O28 C28 H28A 109.5
O28 C28 H28B 109.5
H28A C28 H28B 109.5
O28 C28 H28C 109.5
H28A C28 H28C 109.5
H28B C28 H28C 109.5

loop_
_geom_bond_atom_site_label_1
_geom_bond_atom_site_label_2
_geom_bond_distance
_geom_bond_publ_flag
O1 C1 1.2266(18) y
C1 C2 1.4638(19) y
C1 C11 1.5201(18) y
C2 C3 1.348(2) y
C2 H2 0.9500 ?
C3 C21 1.4612(19) ?
C3 H3 0.9500 ?
C11 C12 1.3975(19) ?
C11 C16 1.398(2) ?
C12 C13 1.396(2) ?
C12 Cl12 1.7471(14) y
C13 C14 1.391(2) ?
C13 H13 0.9500 ?
C14 C15 1.384(2) ?
C14 Cl14 1.7365(14) y
C15 F15 1.3479(18) y
C15 C16 1.385(2) ?
C16 H16 0.9500 ?
C21 C26 1.3988(19) ?
C21 C22 1.4196(19) ?
C22 C23 1.3773(19) ?
C22 H22 0.9500 ?
C23 O27 1.3704(16) ?
C23 C24 1.4225(19) ?
C24 O28 1.3643(16) ?
C24 C25 1.3924(19) ?
C25 C26 1.397(2) ?
C25 H25 0.9500 ?
C26 H26 0.9500 ?
O27 C27 1.4329(16) ?
C27 H27A 0.9800 ?
C27 H27B 0.9800 ?
C27 H27C 0.9800 ?
O28 C28 1.4352(17) ?
C28 H28A 0.9800 ?
C28 H28B 0.9800 ?
C28 H28C 0.9800 ?

loop_
_geom_hbond_atom_site_label_D
_geom_hbond_atom_site_label_H
_geom_hbond_atom_site_label_A
_geom_hbond_site_symmetry_A
_geom_hbond_distance_DH
_geom_hbond_distance_HA
_geom_hbond_distance_DA
_geom_hbond_angle_DHA
C16 H16 O27 3_666 0.95 2.50 3.3067(17) 143.4
C16 H16 O28 3_666 0.95 2.43 3.3072(17) 153.6

loop_
_geom_torsion_atom_site_label_1
_geom_torsion_atom_site_label_2
_geom_torsion_atom_site_label_3
_geom_torsion_atom_site_label_4
_geom_torsion
_geom_torsion_publ_flag
O1 C1 C2 C3 -173.54(14) ?
C11 C1 C2 C3 8.1(2) ?
C1 C2 C3 C21 178.68(13) ?
O1 C1 C11 C12 63.1(2) y
C2 C1 C11 C12 -118.54(15) y
O1 C1 C11 C16 -115.03(16) y
C2 C1 C11 C16 63.35(18) y
C16 C11 C12 C13 -0.8(2) ?
C1 C11 C12 C13 -178.91(13) ?
C16 C11 C12 Cl12 179.59(10) ?
C1 C11 C12 Cl12 1.47(19) ?
C11 C12 C13 C14 0.7(2) ?
Cl12 C12 C13 C14 -179.69(10) ?
C12 C13 C14 C15 0.2(2) ?
C12 C13 C14 Cl14 179.44(10) ?
C13 C14 C15 F15 179.81(13) ?
Cl14 C14 C15 F15 0.55(19) ?
C13 C14 C15 C16 -0.9(2) ?
Cl14 C14 C15 C16 179.81(11) ?
F15 C15 C16 C11 -179.92(13) ?
C14 C15 C16 C11 0.8(2) ?
C12 C11 C16 C15 0.0(2) ?
C1 C11 C16 C15 178.24(13) ?
C2 C3 C21 C26 179.42(13) ?
C2 C3 C21 C22 0.0(2) ?
C26 C21 C22 C23 0.41(19) ?
C3 C21 C22 C23 179.82(12) ?
C21 C22 C23 O27 -179.32(12) ?
C21 C22 C23 C24 0.18(19) ?
O27 C23 C24 O28 -0.57(16) ?
C22 C23 C24 O28 179.88(11) ?
O27 C23 C24 C25 178.67(12) ?
C22 C23 C24 C25 -0.88(19) ?
O28 C24 C25 C26 -179.87(12) ?
C23 C24 C25 C26 1.0(2) ?
C24 C25 C26 C21 -0.4(2) ?
C22 C21 C26 C25 -0.30(19) ?
C3 C21 C26 C25 -179.73(12) ?
C22 C23 O27 C27 6.65(19) ?
C24 C23 O27 C27 -172.87(11) ?
C25 C24 O28 C28 -1.2(2) ?
C23 C24 O28 C28 177.96(12) ?

loop_
_cod_related_entry_id
_cod_related_entry_database
_cod_related_entry_code
1 ChemSpider 30655039
